data_1510962
loop_
_publ_author_name
'Andersson, S.'
'Lundstroem, T.'

_publ_section_title
;
 The solubility of chromium in beta-rhombohedral boron as determined in Cr
 B41 by single-crystal diffractometry
;
_journal_name_full 'Journal of Solid State Chemistry'
_journal_page_first 603
_journal_page_last 611
_journal_paper_doi 10.1016/0022-4596(70)90057-5
_journal_volume 2
_journal_year 1970
_chemical_formula_sum 'B309.91 Cr7.55'
_chemical_name_systematic 'Cr7.55 B309.91'
_space_group_IT_number 166
_symmetry_space_group_name_Hall '-R 3 2"'
_symmetry_space_group_name_H-M 'R -3 m :H'
_cell_angle_alpha 90
_cell_angle_beta 90
_cell_angle_gamma 120
_cell_formula_units_Z 1
_cell_length_a 10.9637
_cell_length_b 10.9637
_cell_length_c 23.9577
_cell_volume 2493.963
_citation_journal_id_ASTM JSSCBI
_cod_data_source_file boron_496.cif
_cod_data_source_block B309.91Cr7.55
_cod_database_code 1510962

loop_
_symmetry_equiv_pos_as_xyz
x,y,z
-y,x-y,z
-x+y,-x,z
y,x,-z
-x,-x+y,-z
x-y,-y,-z
-x,-y,-z
y,-x+y,-z
x-y,x,-z
-y,-x,z
x,x-y,z
-x+y,y,z
x+2/3,y+1/3,z+1/3
-y+2/3,x-y+1/3,z+1/3
-x+y+2/3,-x+1/3,z+1/3
y+2/3,x+1/3,-z+1/3
-x+2/3,-x+y+1/3,-z+1/3
x-y+2/3,-y+1/3,-z+1/3
-x+2/3,-y+1/3,-z+1/3
y+2/3,-x+y+1/3,-z+1/3
x-y+2/3,x+1/3,-z+1/3
-y+2/3,-x+1/3,z+1/3
x+2/3,x-y+1/3,z+1/3
-x+y+2/3,y+1/3,z+1/3
x+1/3,y+2/3,z+2/3
-y+1/3,x-y+2/3,z+2/3
-x+y+1/3,-x+2/3,z+2/3
y+1/3,x+2/3,-z+2/3
-x+1/3,-x+y+2/3,-z+2/3
x-y+1/3,-y+2/3,-z+2/3
-x+1/3,-y+2/3,-z+2/3
y+1/3,-x+y+2/3,-z+2/3
x-y+1/3,x+2/3,-z+2/3
-y+1/3,-x+2/3,z+2/3
x+1/3,x-y+2/3,z+2/3
-x+y+1/3,y+2/3,z+2/3

loop_
_atom_site_label
_atom_site_type_symbol
_atom_site_fract_x
_atom_site_fract_y
_atom_site_fract_z
_atom_site_occupancy
_atom_site_U_iso_or_equiv
B10 B 0.10239 0.20477 0.69813 1 0.0
B6 B 0.08635 0.17271 0.01332 1 0.0
B7 B 0.11075 0.2215 0.8866 1 0.0
B15 B 0 0 0.5 1 0.0
B5 B 0.05543 0.11086 0.94409 1 0.0
B3 B 0.26123 0.21692 0.41987 1 0.0
B8 B 0.16993 0.33986 0.02782 1 0.0
B2 B 0.31909 0.29596 0.12884 1 0.0
B4 B 0.23635 0.25163 0.34685 1 0.0
Cr1 Cr 0 0 0.13451 0.719 0.0
B13 B 0.05642 0.11294 0.55495 0.717 0.0
B11 B 0.05641 0.11283 0.32673 1 0.0
Cr2 Cr 0.20547 0.41095 0.17364 0.18 0.0
B12 B 0.09018 0.18036 0.39859 1 0.0
B14 B 0 0 0.38517 1 0.0
B9 B 0.12991 0.25981 0.76627 1 0.0
B1 B 0.17779 0.17576 0.17683 1 0.0
